data_4001444
loop_
_publ_author_name
'Zhang, Jian'
'Yao, Yuan-Gen'
'Bu, Xianhui'

_publ_section_title
;
 Comparative Study of Homochiral and Racemic Chiral Metal-Organic
 Frameworks Built from Camphoric Acid
;
_journal_issue 21
_journal_name_full 'Chemistry of Materials'
_journal_page_first 5083
_journal_paper_doi 10.1021/cm071689a
_journal_volume 19
_journal_year 2007
_chemical_formula_sum 'C30 H36 N2 O8 Zn2'
_chemical_formula_weight 683.35
_chemical_name_systematic
;
 ?
;
_space_group_IT_number 14
_symmetry_cell_setting monoclinic
_symmetry_space_group_name_Hall '-P 2yn'
_symmetry_space_group_name_H-M 'P 1 21/n 1'
_atom_sites_solution_hydrogens geom
_atom_sites_solution_primary direct
_atom_sites_solution_secondary difmap
_audit_creation_method SHELXL-97
_cell_angle_alpha 90.00
_cell_angle_beta 101.228(4)
_cell_angle_gamma 90.00
_cell_formula_units_Z 2
_cell_length_a 7.7316(9)
_cell_length_b 11.6883(12)
_cell_length_c 17.2033(18)
_cell_measurement_temperature 273(2)
_cell_measurement_theta_max 23.53
_cell_measurement_theta_min 2.12
_cell_volume 1524.9(3)
_computing_cell_refinement 'Siemens SMART & SAINT'
_computing_data_collection 'Siemens SMART'
_computing_data_reduction 'Siemens XPREP'
_computing_molecular_graphics 'Bruker SHELXTL'
_computing_publication_material 'Bruker SHELXTL'
_computing_structure_refinement 'Siemens SHELXTL'
_computing_structure_solution 'Siemens SHELXTL'
_diffrn_ambient_temperature 273(2)
_diffrn_measured_fraction_theta_full 0.999
_diffrn_measured_fraction_theta_max 0.999
_diffrn_measurement_device_type 'CCD area detector'
_diffrn_measurement_method 'phi and omega scans'
_diffrn_radiation_monochromator graphite
_diffrn_radiation_source 'fine-focus sealed tube'
_diffrn_radiation_type MoK\a
_diffrn_radiation_wavelength 0.71073
_diffrn_reflns_av_R_equivalents 0.0543
_diffrn_reflns_av_sigmaI/netI 0.0585
_diffrn_reflns_limit_h_max 7
_diffrn_reflns_limit_h_min -8
_diffrn_reflns_limit_k_max 13
_diffrn_reflns_limit_k_min -10
_diffrn_reflns_limit_l_max 19
_diffrn_reflns_limit_l_min -19
_diffrn_reflns_number 8212
_diffrn_reflns_theta_full 23.53
_diffrn_reflns_theta_max 23.53
_diffrn_reflns_theta_min 2.12
_diffrn_standards_decay_% none
_diffrn_standards_interval_count none
_diffrn_standards_interval_time none
_diffrn_standards_number none
_exptl_absorpt_coefficient_mu 1.625
_exptl_absorpt_correction_T_max .8500
_exptl_absorpt_correction_T_min .6500
_exptl_absorpt_correction_type empirical
_exptl_absorpt_process_details 'SADABS (Sheldrick, 1996)'
_exptl_crystal_colour colorless
_exptl_crystal_density_diffrn 1.488
_exptl_crystal_density_meas 0
_exptl_crystal_density_method 'not measured'
_exptl_crystal_description prism
_exptl_crystal_F_000 708
_exptl_crystal_size_max .24
_exptl_crystal_size_mid .15
_exptl_crystal_size_min .10
_refine_diff_density_max 0.984
_refine_diff_density_min -0.603
_refine_diff_density_rms 0.091
_refine_ls_extinction_method none
_refine_ls_goodness_of_fit_ref 1.053
_refine_ls_hydrogen_treatment constr
_refine_ls_matrix_type full
_refine_ls_number_parameters 190
_refine_ls_number_reflns 2265
_refine_ls_number_restraints 0
_refine_ls_restrained_S_all 1.053
_refine_ls_R_factor_gt 0.0521
_refine_ls_shift/su_max 0.001
_refine_ls_shift/su_mean 0.000
_refine_ls_structure_factor_coef Fsqd
_refine_ls_weighting_details 'calc w=1/[\s^2^(Fo^2^)+(0.1000P)^2^+0.0000P] where P=(Fo^2^+2Fc^2^)/3'
_refine_ls_weighting_scheme calc
_refine_ls_wR_factor_gt 0.1487
_refine_ls_wR_factor_ref 0.1614
_reflns_number_gt 1591
_reflns_number_total 2265
_reflns_threshold_expression >2sigma(I)
_cod_data_source_file cm071689a-file005.cif
_cod_data_source_block a
_cod_depositor_comments
;
The following automatic conversions were performed:

'_symmetry_cell_setting' value 'Monoclinic' changed to 'monoclinic'
according to /home/saulius/struct/CIF-dictionaries/cif_core.dic
dictionary named 'cif_core.dic' version 2.4.1 from 2010-06-29.

Automatic conversion script
Id: cif_fix_values 1715 2011-07-08 13:25:40Z adriana 
;
_cod_original_sg_symbol_H-M P2(1)/n
_cod_database_code 4001444
_refine_ls_r_factor_ref 0.0778

loop_
_symmetry_equiv_pos_as_xyz
'x, y, z'
'-x+1/2, y+1/2, -z+1/2'
'-x, -y, -z'
'x-1/2, -y-1/2, z-1/2'

loop_
_atom_site_label
_atom_site_type_symbol
_atom_site_fract_x
_atom_site_fract_y
_atom_site_fract_z
_atom_site_U_iso_or_equiv
_atom_site_adp_type
_atom_site_occupancy
_atom_site_symmetry_multiplicity
_atom_site_calc_flag
_atom_site_refinement_flags
Zn1 Zn 0.06457(8) 0.13934(5) 0.05156(4) 0.0364(3) Uani 1 1 d .
O4 O 0.0149(5) 0.1415(3) 0.1575(2) 0.0425(11) Uani 1 1 d .
O5 O 0.2540(5) 0.5190(3) 0.4383(3) 0.0487(11) Uani 1 1 d .
O3 O 0.3802(6) 0.3511(3) 0.4582(2) 0.0573(13) Uani 1 1 d .
O2 O -0.0841(5) 0.3115(4) 0.1154(2) 0.0439(10) Uani 1 1 d .
N1 N 0.2246(6) 0.2689(4) 0.0309(3) 0.0360(12) Uani 1 1 d .
C6 C 0.1590(7) 0.3646(5) -0.0068(3) 0.0344(14) Uani 1 1 d .
H6A H 0.0376 0.3698 -0.0243 0.041 Uiso 1 1 calc R
C5 C 0.2538(7) 0.4138(6) 0.4278(3) 0.0353(14) Uani 1 1 d .
C3 C -0.0426(7) 0.2422(5) 0.1693(3) 0.0369(15) Uani 1 1 d .
C2 C 0.2611(7) 0.4549(5) -0.0207(3) 0.0340(14) Uani 1 1 d .
H2A H 0.2094 0.5183 -0.0486 0.041 Uiso 1 1 calc R
C1 C 0.4426(7) 0.4517(5) 0.0069(3) 0.0369(14) Uani 1 1 d .
C16 C 0.0975(8) 0.3575(5) 0.3772(4) 0.0425(15) Uani 1 1 d .
H16A H 0.0488 0.3022 0.4100 0.051 Uiso 1 1 calc R
C15 C 0.2462(8) 0.3641(5) 0.2601(4) 0.0515(18) Uani 1 1 d .
H15A H 0.1885 0.4353 0.2439 0.077 Uiso 1 1 calc R
H15B H 0.2634 0.3223 0.2141 0.077 Uiso 1 1 calc R
H15C H 0.3585 0.3789 0.2937 0.077 Uiso 1 1 calc R
C14 C -0.0520(7) 0.2719(5) 0.2540(3) 0.0417(16) Uani 1 1 d .
C13 C 0.5100(8) 0.3533(5) 0.0460(4) 0.060(2) Uani 1 1 d .
H13A H 0.6304 0.3471 0.0658 0.072 Uiso 1 1 calc R
C12 C 0.4003(7) 0.2652(6) 0.0556(4) 0.060(2) Uani 1 1 d .
H12A H 0.4498 0.1991 0.0806 0.072 Uiso 1 1 calc R
C11 C 0.1345(9) 0.2951(7) 0.3046(4) 0.063(2) Uani 1 1 d .
C10 C 0.2291(15) 0.1805(7) 0.3318(6) 0.146(6) Uani 1 1 d .
H10A H 0.3449 0.1960 0.3617 0.219 Uiso 1 1 calc R
H10B H 0.2383 0.1353 0.2861 0.219 Uiso 1 1 calc R
H10C H 0.1624 0.1392 0.3642 0.219 Uiso 1 1 calc R
C9 C -0.1483(12) 0.3871(9) 0.2618(5) 0.114(4) Uani 1 1 d .
H9A H -0.1416 0.4367 0.2172 0.137 Uiso 1 1 calc R
H9B H -0.2715 0.3735 0.2630 0.137 Uiso 1 1 calc R
C8 C -0.0539(11) 0.4424(9) 0.3400(6) 0.113(4) Uani 1 1 d .
H8A H -0.1356 0.4532 0.3756 0.136 Uiso 1 1 calc R
H8B H -0.0053 0.5161 0.3298 0.136 Uiso 1 1 calc R
C7 C -0.1483(17) 0.1760(11) 0.2892(6) 0.161(6) Uani 1 1 d .
H7A H -0.2631 0.1650 0.2569 0.242 Uiso 1 1 calc R
H7B H -0.1603 0.1966 0.3420 0.242 Uiso 1 1 calc R
H7C H -0.0819 0.1064 0.2909 0.242 Uiso 1 1 calc R

loop_
_atom_site_aniso_label
_atom_site_aniso_U_11
_atom_site_aniso_U_22
_atom_site_aniso_U_33
_atom_site_aniso_U_23
_atom_site_aniso_U_13
_atom_site_aniso_U_12
Zn1 0.0355(5) 0.0283(5) 0.0386(5) 0.0029(3) -0.0097(3) -0.0080(3)
O4 0.055(3) 0.031(3) 0.037(2) 0.0026(18) -0.002(2) -0.008(2)
O5 0.046(3) 0.030(3) 0.065(3) -0.006(2) -0.002(2) 0.002(2)
O3 0.070(3) 0.038(3) 0.047(3) -0.011(2) -0.030(2) 0.018(2)
O2 0.035(2) 0.044(3) 0.046(2) 0.009(2) -0.0066(19) 0.007(2)
N1 0.031(3) 0.030(3) 0.042(3) 0.006(2) -0.004(2) -0.004(2)
C6 0.024(3) 0.034(4) 0.042(3) 0.002(3) -0.001(3) -0.001(3)
C5 0.040(3) 0.035(4) 0.029(3) 0.003(3) 0.002(3) 0.005(3)
C3 0.023(3) 0.039(4) 0.044(4) 0.000(3) -0.006(3) -0.012(3)
C2 0.033(3) 0.026(3) 0.040(3) 0.006(3) -0.001(3) 0.002(3)
C1 0.032(3) 0.033(4) 0.042(3) 0.006(3) -0.004(3) -0.004(3)
C16 0.041(3) 0.045(4) 0.038(3) 0.000(3) 0.001(3) -0.006(3)
C15 0.040(4) 0.066(5) 0.046(4) -0.011(3) 0.003(3) -0.021(3)
C14 0.029(3) 0.048(4) 0.044(4) -0.001(3) -0.004(3) -0.007(3)
C13 0.027(3) 0.046(5) 0.094(6) 0.037(4) -0.020(3) -0.015(3)
C12 0.036(4) 0.044(4) 0.086(5) 0.027(4) -0.020(4) 0.000(3)
C11 0.059(4) 0.067(5) 0.054(4) -0.011(4) -0.008(4) -0.011(4)
C10 0.198(12) 0.040(5) 0.143(9) -0.001(5) -0.108(9) 0.029(6)
C9 0.098(7) 0.177(10) 0.057(5) -0.017(6) -0.010(5) 0.085(7)
C8 0.074(6) 0.127(8) 0.117(8) -0.056(7) -0.035(5) 0.038(6)
C7 0.232(14) 0.184(12) 0.073(7) -0.027(7) 0.044(8) -0.126(11)

loop_
_atom_type_symbol
_atom_type_description
_atom_type_scat_dispersion_real
_atom_type_scat_dispersion_imag
_atom_type_scat_source
C C 0.0033 0.0016 'International Tables Vol C Tables 4.2.6.8 and 6.1.1.4'
H H 0.0000 0.0000 'International Tables Vol C Tables 4.2.6.8 and 6.1.1.4'
N N 0.0061 0.0033 'International Tables Vol C Tables 4.2.6.8 and 6.1.1.4'
O O 0.0106 0.0060 'International Tables Vol C Tables 4.2.6.8 and 6.1.1.4'
Zn Zn 0.2839 1.4301 'International Tables Vol C Tables 4.2.6.8 and 6.1.1.4'

loop_
_geom_angle_atom_site_label_1
_geom_angle_atom_site_label_2
_geom_angle_atom_site_label_3
_geom_angle
_geom_angle_site_symmetry_1
_geom_angle_site_symmetry_3
O3 Zn1 O4 122.2(2) 4_565 .
O3 Zn1 O5 120.81(19) 4_565 2_545
O4 Zn1 O5 101.23(17) . 2_545
O3 Zn1 N1 100.83(17) 4_565 .
O4 Zn1 N1 113.23(17) . .
O5 Zn1 N1 95.75(18) 2_545 .
C3 O4 Zn1 107.4(4) . .
C5 O5 Zn1 134.4(4) . 2
C5 O3 Zn1 134.7(4) . 4_666
C6 N1 C12 116.4(5) . .
C6 N1 Zn1 121.4(4) . .
C12 N1 Zn1 122.3(4) . .
N1 C6 C2 123.5(5) . .
N1 C6 H6A 118.3 . .
C2 C6 H6A 118.3 . .
O5 C5 O3 122.6(5) . .
O5 C5 C16 119.8(5) . .
O3 C5 C16 117.5(5) . .
O2 C3 O4 122.1(6) . .
O2 C3 C14 121.4(6) . .
O4 C3 C14 116.4(5) . .
C6 C2 C1 119.9(5) . .
C6 C2 H2A 120.1 . .
C1 C2 H2A 120.1 . .
C13 C1 C2 116.6(5) . .
C13 C1 C1 122.0(6) . 3_665
C2 C1 C1 121.4(6) . 3_665
C5 C16 C11 115.4(5) . .
C5 C16 C8 114.3(5) . .
C11 C16 C8 102.2(6) . .
C5 C16 H16A 108.2 . .
C11 C16 H16A 108.2 . .
C8 C16 H16A 108.2 . .
C11 C15 H15A 109.5 . .
C11 C15 H15B 109.5 . .
H15A C15 H15B 109.5 . .
C11 C15 H15C 109.5 . .
H15A C15 H15C 109.5 . .
H15B C15 H15C 109.5 . .
C3 C14 C7 109.3(6) . .
C3 C14 C9 113.3(5) . .
C7 C14 C9 108.7(8) . .
C3 C14 C11 111.4(5) . .
C7 C14 C11 112.0(6) . .
C9 C14 C11 102.0(5) . .
C12 C13 C1 120.2(5) . .
C12 C13 H13A 119.9 . .
C1 C13 H13A 119.9 . .
N1 C12 C13 123.5(5) . .
N1 C12 H12A 118.3 . .
C13 C12 H12A 118.3 . .
C15 C11 C16 112.4(6) . .
C15 C11 C10 109.5(7) . .
C16 C11 C10 108.6(6) . .
C15 C11 C14 111.8(5) . .
C16 C11 C14 103.9(5) . .
C10 C11 C14 110.4(6) . .
C11 C10 H10A 109.5 . .
C11 C10 H10B 109.5 . .
H10A C10 H10B 109.5 . .
C11 C10 H10C 109.5 . .
H10A C10 H10C 109.5 . .
H10B C10 H10C 109.5 . .
C8 C9 C14 106.5(6) . .
C8 C9 H9A 110.4 . .
C14 C9 H9A 110.4 . .
C8 C9 H9B 110.4 . .
C14 C9 H9B 110.4 . .
H9A C9 H9B 108.6 . .
C9 C8 C16 106.2(6) . .
C9 C8 H8A 110.5 . .
C16 C8 H8A 110.5 . .
C9 C8 H8B 110.5 . .
C16 C8 H8B 110.5 . .
H8A C8 H8B 108.7 . .
C14 C7 H7A 109.5 . .
C14 C7 H7B 109.5 . .
H7A C7 H7B 109.5 . .
C14 C7 H7C 109.5 . .
H7A C7 H7C 109.5 . .
H7B C7 H7C 109.5 . .

loop_
_geom_bond_atom_site_label_1
_geom_bond_atom_site_label_2
_geom_bond_distance
_geom_bond_site_symmetry_2
Zn1 O3 1.932(4) 4_565
Zn1 O4 1.934(4) .
Zn1 O5 1.970(4) 2_545
Zn1 N1 2.030(4) .
O4 C3 1.287(6) .
O5 C5 1.244(6) .
O5 Zn1 1.970(4) 2
O3 C5 1.251(7) .
O3 Zn1 1.932(4) 4_666
O2 C3 1.226(7) .
N1 C6 1.342(7) .
N1 C12 1.343(7) .
C6 C2 1.367(7) .
C6 H6A 0.9300 .
C5 C16 1.497(8) .
C3 C14 1.513(8) .
C2 C1 1.391(7) .
C2 H2A 0.9300 .
C1 C13 1.383(7) .
C1 C1 1.483(11) 3_665
C16 C11 1.521(9) .
C16 C8 1.573(10) .
C16 H16A 0.9800 .
C15 C11 1.496(9) .
C15 H15A 0.9600 .
C15 H15B 0.9600 .
C15 H15C 0.9600 .
C14 C7 1.535(11) .
C14 C9 1.556(9) .
C14 C11 1.556(8) .
C13 C12 1.365(8) .
C13 H13A 0.9300 .
C12 H12A 0.9300 .
C11 C10 1.554(10) .
C10 H10A 0.9600 .
C10 H10B 0.9600 .
C10 H10C 0.9600 .
C9 C8 1.542(11) .
C9 H9A 0.9700 .
C9 H9B 0.9700 .
C8 H8A 0.9700 .
C8 H8B 0.9700 .
C7 H7A 0.9600 .
C7 H7B 0.9600 .
C7 H7C 0.9600 .
